data_4114726
loop_
_publ_author_name
'Christopher P. McArdle'
'Steve Van'
'Michael C. Jennings'
'Richard J. Puddephatt'

_publ_section_title
;
 Gold(I) Macrocycles and Topologically Chiral [2]Catenanes
;
_journal_name_full 'Journal of the American Chemical Society'
_journal_page_first 3959
_journal_page_last 3965
_journal_paper_doi 10.1021/ja012006+
_journal_volume 124
_journal_year 2002
_chemical_formula_sum 'C57 H54.5 Au2 Br O3 P2'
_chemical_formula_weight 1323.29
_chemical_name_systematic
; 
 ? 
;
_space_group_IT_number 14
_symmetry_cell_setting monoclinic
_symmetry_space_group_name_Hall '-P 2yn'
_symmetry_space_group_name_H-M 'P 1 21/n 1'
_atom_sites_solution_hydrogens geom
_atom_sites_solution_primary direct
_atom_sites_solution_secondary difmap
_audit_creation_method SHELXL-97
_cell_angle_alpha 90.00
_cell_angle_beta 99.1970(10)
_cell_angle_gamma 90.00
_cell_formula_units_Z 8
_cell_length_a 20.1462(4)
_cell_length_b 12.8256(2)
_cell_length_c 39.3165(7)
_cell_measurement_temperature 150(2)
_cell_volume 10028.3(3)
_computing_cell_refinement 'Nonius DENZO'
_computing_data_collection 'Nonius COLLECT'
_computing_data_reduction 'Nonius DENZO'
_computing_molecular_graphics 'Bruker SHELXTL'
_computing_publication_material 'Bruker SHELXTL'
_computing_structure_refinement 'SHELXL-97 (Sheldrick, 1997)'
_computing_structure_solution 'SHELXS-97 (Sheldrick, 1990)'
_diffrn_ambient_temperature 150(2)
_diffrn_measured_fraction_theta_full 0.994
_diffrn_measured_fraction_theta_max 0.994
_diffrn_measurement_device_type 'Nonius Kappa-CCD'
_diffrn_measurement_method 'phi/omega scans'
_diffrn_radiation_monochromator graphite
_diffrn_radiation_source 'fine-focus sealed tube'
_diffrn_radiation_type MoK\a
_diffrn_radiation_wavelength 0.71073
_diffrn_reflns_av_R_equivalents 0.105
_diffrn_reflns_av_sigmaI/netI 0.1691
_diffrn_reflns_limit_h_max 26
_diffrn_reflns_limit_h_min -26
_diffrn_reflns_limit_k_max 16
_diffrn_reflns_limit_k_min -16
_diffrn_reflns_limit_l_max 51
_diffrn_reflns_limit_l_min -50
_diffrn_reflns_number 81751
_diffrn_reflns_theta_full 27.50
_diffrn_reflns_theta_max 27.50
_diffrn_reflns_theta_min 2.56
_exptl_absorpt_coefficient_mu 6.749
_exptl_absorpt_correction_T_max 0.4309
_exptl_absorpt_correction_T_min 0.1302
_exptl_absorpt_correction_type integration
_exptl_crystal_colour colourless
_exptl_crystal_density_diffrn 1.753
_exptl_crystal_description shoebox
_exptl_crystal_F_000 5148
_exptl_crystal_size_max 0.51
_exptl_crystal_size_mid 0.30
_exptl_crystal_size_min 0.15
_refine_diff_density_max 2.569
_refine_diff_density_min -2.481
_refine_diff_density_rms 0.215
_refine_ls_extinction_method none
_refine_ls_goodness_of_fit_ref 0.933
_refine_ls_hydrogen_treatment mixed
_refine_ls_matrix_type full
_refine_ls_number_parameters 1015
_refine_ls_number_reflns 22888
_refine_ls_number_restraints 14
_refine_ls_restrained_S_all 0.947
_refine_ls_R_factor_all 0.1494
_refine_ls_R_factor_gt 0.0593
_refine_ls_shift/su_max 1.359
_refine_ls_shift/su_mean 0.025
_refine_ls_structure_factor_coef Fsqd
_refine_ls_weighting_details 'calc w=1/[\s^2^(Fo^2^)+(0.0690P)^2^+0.0000P] where P=(Fo^2^+2Fc^2^)/3'
_refine_ls_weighting_scheme calc
_refine_ls_wR_factor_gt 0.1465
_refine_ls_wR_factor_ref 0.1651
_reflns_number_gt 10075
_reflns_number_total 22888
_reflns_threshold_expression >2sigma(I)
_cod_data_source_file ja0120062B_2.cif
_cod_data_source_block complex5a
_cod_original_formula_sum 'C57 H54.50 Au2 Br O3 P2'
_cod_database_code 4114726

loop_
_symmetry_equiv_pos_as_xyz
'x, y, z'
'-x+1/2, y+1/2, -z+1/2'
'-x, -y, -z'
'x-1/2, -y-1/2, z-1/2'

loop_
_atom_site_label
_atom_site_type_symbol
_atom_site_fract_x
_atom_site_fract_y
_atom_site_fract_z
_atom_site_U_iso_or_equiv
_atom_site_adp_type
_atom_site_occupancy
_atom_site_symmetry_multiplicity
_atom_site_calc_flag
_atom_site_refinement_flags
Au1 Au -0.48390(2) -0.16356(3) -0.140543(13) 0.03881(14) Uani 1 1 d .
Au2 Au -0.31516(2) -0.59064(3) -0.144560(13) 0.04010(14) Uani 1 1 d .
Au3 Au -0.36757(2) -0.16914(3) -0.186987(12) 0.03353(13) Uani 1 1 d .
Au4 Au -0.42993(3) -0.57693(3) -0.099264(13) 0.04059(15) Uani 1 1 d .
P1 P -0.42354(16) -0.1777(2) -0.08677(9) 0.0371(8) Uani 1 1 d .
P2 P -0.23864(16) -0.4735(2) -0.11816(9) 0.0370(8) Uani 1 1 d .
P3 P -0.41137(16) -0.2848(2) -0.22823(8) 0.0330(7) Uani 1 1 d .
P4 P -0.52196(17) -0.5635(2) -0.14049(9) 0.0389(9) Uani 1 1 d .
C1 C -0.3367(5) -0.2221(7) -0.0825(3) 0.037(3) Uani 1 1 d .
H1A H -0.3095 -0.1690 -0.0924 0.044 Uiso 1 1 calc R
H1B H -0.3180 -0.2302 -0.0578 0.044 Uiso 1 1 calc R
C2 C -0.3317(5) -0.3262(7) -0.1011(3) 0.032(3) Uani 1 1 d .
H2A H -0.3349 -0.3136 -0.1261 0.038 Uiso 1 1 calc R
H2B H -0.3698 -0.3714 -0.0975 0.038 Uiso 1 1 calc R
C3 C -0.2632(6) -0.3835(8) -0.0873(3) 0.040(3) Uani 1 1 d .
H3A H -0.2678 -0.4218 -0.0659 0.049 Uiso 1 1 calc R
H3B H -0.2273 -0.3307 -0.0814 0.049 Uiso 1 1 calc R
C4 C -0.4786(5) -0.3710(7) -0.2204(3) 0.032(3) Uani 1 1 d .
H4A H -0.5213 -0.3314 -0.2238 0.039 Uiso 1 1 calc R
H4B H -0.4831 -0.4278 -0.2377 0.039 Uiso 1 1 calc R
C5 C -0.4679(6) -0.4202(7) -0.1838(3) 0.042(3) Uani 1 1 d .
H5A H -0.4199 -0.4382 -0.1769 0.051 Uiso 1 1 calc R
H5B H -0.4801 -0.3688 -0.1671 0.051 Uiso 1 1 calc R
C6 C -0.5097(6) -0.5157(7) -0.1830(3) 0.046(4) Uani 1 1 d .
H6A H -0.4888 -0.5723 -0.1948 0.055 Uiso 1 1 calc R
H6B H -0.5545 -0.5018 -0.1967 0.055 Uiso 1 1 calc R
C11 C -0.5472(7) -0.1400(8) -0.1850(4) 0.043(3) Uani 1 1 d .
C12 C -0.5840(7) -0.1237(10) -0.2096(4) 0.057(4) Uani 1 1 d .
C13 C -0.6297(8) -0.0965(10) -0.2414(5) 0.082(5) Uani 1 1 d .
H13A H -0.6457 -0.0239 -0.2399 0.098 Uiso 1 1 calc R
H13B H -0.6055 -0.1012 -0.2613 0.098 Uiso 1 1 calc R
O14 O -0.6869(4) -0.1673(7) -0.2463(3) 0.070(3) Uani 1 1 d .
C15 C -0.6726(7) -0.2677(10) -0.2567(4) 0.050(4) Uani 1 1 d .
C16 C -0.6397(8) -0.2888(12) -0.2834(4) 0.073(5) Uani 1 1 d .
H16A H -0.6180 -0.2358 -0.2944 0.088 Uiso 1 1 calc R
C17 C -0.6967(8) -0.3438(11) -0.2390(5) 0.083(5) Uani 1 1 d .
H17A H -0.7158 -0.3255 -0.2192 0.100 Uiso 1 1 calc R
C18 C -0.6396(8) -0.3954(13) -0.2938(4) 0.078(5) Uani 1 1 d .
H18A H -0.6199 -0.4145 -0.3133 0.094 Uiso 1 1 calc R
C19 C -0.6954(8) -0.4482(13) -0.2480(5) 0.092(6) Uani 1 1 d .
C20 C -0.6690(7) -0.4728(11) -0.2751(4) 0.065(4) Uani 1 1 d .
C21 C -0.3708(7) -0.7009(9) -0.1716(4) 0.054(4) Uani 1 1 d .
C22 C -0.3972(7) -0.7730(9) -0.1868(4) 0.056(4) Uani 1 1 d .
C23 C -0.4290(7) -0.8634(8) -0.2062(3) 0.050(4) Uani 1 1 d .
H23A H -0.3989 -0.9248 -0.2021 0.060 Uiso 1 1 calc R
H23B H -0.4718 -0.8806 -0.1981 0.060 Uiso 1 1 calc R
O24 O -0.4415(6) -0.8391(7) -0.2420(3) 0.088(4) Uani 1 1 d .
C25 C -0.5024(8) -0.7726(11) -0.2515(4) 0.060(4) Uani 1 1 d .
C26 C -0.4907(7) -0.6775(12) -0.2629(4) 0.070(5) Uani 1 1 d .
H26A H -0.4461 -0.6525 -0.2621 0.084 Uiso 1 1 calc R
C27 C -0.5610(11) -0.8086(12) -0.2498(5) 0.098(7) Uani 1 1 d .
H27A H -0.5649 -0.8753 -0.2398 0.118 Uiso 1 1 calc R
C28 C -0.5458(8) -0.6165(10) -0.2758(4) 0.072(5) Uani 1 1 d .
H28A H -0.5401 -0.5494 -0.2852 0.086 Uiso 1 1 calc R
C29 C -0.6155(8) -0.7565(12) -0.2613(4) 0.072(5) Uani 1 1 d .
H29A H -0.6586 -0.7857 -0.2606 0.086 Uiso 1 1 calc R
C30 C -0.6090(8) -0.6560(13) -0.2748(4) 0.072(5) Uani 1 1 d .
C31 C -0.3196(6) -0.0565(8) -0.1569(3) 0.035(3) Uani 1 1 d .
C32 C -0.2899(6) 0.0147(8) -0.1458(3) 0.044(3) Uani 1 1 d .
C33 C -0.2479(8) 0.1034(8) -0.1283(4) 0.072(5) Uani 1 1 d .
H33A H -0.2015 0.0961 -0.1333 0.086 Uiso 1 1 calc R
H33B H -0.2661 0.1699 -0.1387 0.086 Uiso 1 1 calc R
O34 O -0.2449(6) 0.1100(7) -0.0920(3) 0.096(4) Uani 1 1 d .
C35 C -0.2160(8) 0.0320(11) -0.0725(4) 0.069(4) Uani 1 1 d .
C36 C -0.2186(8) 0.0362(12) -0.0363(5) 0.094(6) Uani 1 1 d .
H36A H -0.2417 0.0908 -0.0267 0.113 Uiso 1 1 calc R
C37 C -0.1837(7) -0.0526(10) -0.0840(4) 0.053(4) Uani 1 1 d .
H37A H -0.1852 -0.0624 -0.1081 0.064 Uiso 1 1 calc R
C38 C -0.1853(8) -0.0442(15) -0.0150(4) 0.095(6) Uani 1 1 d .
H38A H -0.1881 -0.0449 0.0089 0.114 Uiso 1 1 calc R
C39 C -0.1499(9) -0.1216(12) -0.0618(5) 0.081(5) Uani 1 1 d .
H39A H -0.1246 -0.1746 -0.0707 0.097 Uiso 1 1 calc R
C40 C -0.1501(8) -0.1192(10) -0.0280(5) 0.071(5) Uani 1 1 d .
C41 C -0.3550(7) -0.5934(8) -0.0597(4) 0.043(3) Uani 1 1 d .
C42 C -0.3112(7) -0.6138(8) -0.0371(4) 0.045(3) Uani 1 1 d .
C43 C -0.2601(8) -0.6466(10) -0.0088(4) 0.068(4) Uani 1 1 d .
H43A H -0.2743 -0.7136 0.0003 0.081 Uiso 1 1 calc R
H43B H -0.2178 -0.6595 -0.0179 0.081 Uiso 1 1 calc R
O44 O -0.2472(7) -0.5760(8) 0.0183(3) 0.108(4) Uani 1 1 d .
C45 C -0.2101(10) -0.4824(12) 0.0084(5) 0.082(5) Uani 1 1 d .
C46 C -0.1505(12) -0.4875(18) 0.0008(5) 0.118(8) Uani 1 1 d .
H46A H -0.1297 -0.5528 -0.0019 0.142 Uiso 1 1 calc R
C47 C -0.2481(7) -0.3920(14) 0.0119(4) 0.072(5) Uani 1 1 d .
H47A H -0.2929 -0.3965 0.0165 0.087 Uiso 1 1 calc R
C48 C -0.1205(8) -0.4029(11) -0.0029(4) 0.069(5) Uani 1 1 d .
H48A H -0.0773 -0.4078 -0.0096 0.082 Uiso 1 1 calc R
C49 C -0.2178(9) -0.2954(11) 0.0085(4) 0.073(5) Uani 1 1 d .
H49A H -0.2398 -0.2305 0.0102 0.087 Uiso 1 1 calc R
C50 C -0.1440(8) -0.3056(11) 0.0017(4) 0.064(4) Uani 1 1 d .
C51 C -0.6737(8) -0.5899(11) -0.2879(5) 0.092(6) Uani 1 1 d .
H51A H -0.7108 -0.6224 -0.2774 0.111 Uiso 1 1 calc R
C52 C -0.6965(9) -0.5957(11) -0.3275(4) 0.064(4) Uani 1 1 d .
C53 C -0.6558(10) -0.6022(17) -0.3488(7) 0.129(8) Uani 1 1 d .
H53A H -0.6096 -0.6051 -0.3390 0.155 Uiso 1 1 calc R
C54 C -0.6706(11) -0.6059(17) -0.3863(6) 0.128(8) Uani 1 1 d .
H54A H -0.6378 -0.6125 -0.4011 0.153 Uiso 1 1 calc R
C55 C -0.7397(11) -0.5982(11) -0.3975(5) 0.093(6) Uani 1 1 d .
C56 C -0.7860(10) -0.5908(12) -0.3753(5) 0.095(6) Uani 1 1 d .
H56A H -0.8330 -0.5896 -0.3836 0.114 Uiso 1 1 calc R
C57 C -0.7601(12) -0.5848(15) -0.3389(5) 0.125(9) Uani 1 1 d .
H57A H -0.7902 -0.5726 -0.3230 0.150 Uiso 1 1 calc R
Br58 Br -0.77800(15) -0.60480(16) -0.44544(6) 0.1394(10) Uani 1 1 d .
C61 C -0.1058(9) -0.2019(13) -0.0033(5) 0.086(5) Uani 1 1 d .
H61A H -0.0673 -0.2214 -0.0152 0.104 Uiso 1 1 calc R
C62 C -0.0731(11) -0.1425(18) 0.0324(5) 0.106(7) Uani 1 1 d .
C63 C -0.1071(10) -0.1554(15) 0.0584(6) 0.127(9) Uani 1 1 d .
H63A H -0.1491 -0.1904 0.0559 0.153 Uiso 1 1 calc R
C64 C -0.0724(13) -0.1087(15) 0.0931(5) 0.124(8) Uani 1 1 d .
H64A H -0.0915 -0.1124 0.1136 0.149 Uiso 1 1 calc R
C65 C -0.0117(8) -0.0613(11) 0.0916(5) 0.075(5) Uani 1 1 d .
C66 C 0.0078(9) -0.0532(11) 0.0632(4) 0.070(5) Uani 1 1 d .
H66A H 0.0480 -0.0140 0.0638 0.084 Uiso 1 1 calc R
C67 C -0.0181(11) -0.0902(13) 0.0320(6) 0.107(7) Uani 1 1 d .
H67A H 0.0016 -0.0793 0.0119 0.129 Uiso 1 1 calc R
Br68 Br 0.03343(10) -0.00772(14) 0.13381(5) 0.1010(6) Uani 1 1 d .
C1A C -0.4151(4) -0.0511(4) -0.0661(2) 0.036(3) Uani 1 1 d G
C1B C -0.4224(4) -0.0384(5) -0.03181(19) 0.056(4) Uani 1 1 d G
H1BA H -0.4324 -0.0969 -0.0187 0.067 Uiso 1 1 calc R
C1C C -0.4150(5) 0.0598(6) -0.01671(16) 0.065(4) Uani 1 1 d G
H1CA H -0.4200 0.0684 0.0067 0.078 Uiso 1 1 calc R
C1D C -0.4003(5) 0.1453(4) -0.0359(2) 0.060(4) Uani 1 1 d G
H1DA H -0.3953 0.2124 -0.0256 0.072 Uiso 1 1 calc R
C1E C -0.3930(4) 0.1326(4) -0.0702(2) 0.048(4) Uani 1 1 d G
H1EA H -0.3830 0.1910 -0.0834 0.058 Uiso 1 1 calc R
C1F C -0.4004(4) 0.0344(5) -0.08535(16) 0.054(4) Uani 1 1 d G
H1FA H -0.3954 0.0257 -0.1088 0.065 Uiso 1 1 calc R
C1G C -0.4643(4) -0.2614(6) -0.0584(2) 0.047(4) Uani 1 1 d G
C1H C -0.5331(4) -0.2491(6) -0.0593(2) 0.058(4) Uani 1 1 d G
H1HA H -0.5582 -0.2060 -0.0763 0.070 Uiso 1 1 calc R
C1I C -0.5651(4) -0.2998(7) -0.0352(3) 0.078(6) Uani 1 1 d G
H1IA H -0.6121 -0.2914 -0.0358 0.093 Uiso 1 1 calc R
C1J C -0.5284(5) -0.3629(7) -0.0102(2) 0.097(7) Uani 1 1 d G
H1JA H -0.5503 -0.3976 0.0062 0.116 Uiso 1 1 calc R
C1K C -0.4596(5) -0.3752(6) -0.0094(2) 0.078(5) Uani 1 1 d G
H1KA H -0.4345 -0.4183 0.0077 0.094 Uiso 1 1 calc R
C1L C -0.4275(3) -0.3245(6) -0.0334(2) 0.074(5) Uani 1 1 d G
H1LA H -0.3805 -0.3329 -0.0329 0.089 Uiso 1 1 calc R
C2A C -0.1654(4) -0.5388(6) -0.0954(2) 0.044(3) Uani 1 1 d G
C2B C -0.1712(4) -0.6430(6) -0.0866(2) 0.059(4) Uani 1 1 d G
H2BA H -0.2133 -0.6776 -0.0920 0.071 Uiso 1 1 calc R
C2C C -0.1155(5) -0.6967(5) -0.0698(2) 0.082(5) Uani 1 1 d G
H2CA H -0.1194 -0.7679 -0.0638 0.099 Uiso 1 1 calc R
C2D C -0.0539(4) -0.6461(7) -0.0619(2) 0.071(5) Uani 1 1 d G
H2DA H -0.0158 -0.6828 -0.0504 0.085 Uiso 1 1 calc R
C2E C -0.0481(3) -0.5419(7) -0.0707(2) 0.076(5) Uani 1 1 d G
H2EA H -0.0060 -0.5074 -0.0653 0.091 Uiso 1 1 calc R
C2F C -0.1038(4) -0.4883(5) -0.0874(2) 0.065(4) Uani 1 1 d G
H2FA H -0.0999 -0.4171 -0.0935 0.078 Uiso 1 1 calc R
C2G C -0.2055(4) -0.3909(5) -0.1489(2) 0.047(3) Uani 1 1 d G
C2H C -0.2058(4) -0.2827(5) -0.1470(2) 0.046(4) Uani 1 1 d G
H2HA H -0.2240 -0.2488 -0.1291 0.055 Uiso 1 1 calc R
C2I C -0.1794(5) -0.2240(4) -0.1714(3) 0.066(5) Uani 1 1 d G
H2IA H -0.1796 -0.1500 -0.1702 0.079 Uiso 1 1 calc R
C2J C -0.1527(5) -0.2735(7) -0.1976(2) 0.070(5) Uani 1 1 d G
H2JA H -0.1347 -0.2334 -0.2143 0.084 Uiso 1 1 calc R
C2K C -0.1524(5) -0.3817(7) -0.1995(2) 0.073(5) Uani 1 1 d G
H2KA H -0.1342 -0.4156 -0.2174 0.088 Uiso 1 1 calc R
C2L C -0.1788(5) -0.4404(5) -0.1751(2) 0.057(4) Uani 1 1 d G
H2LA H -0.1786 -0.5144 -0.1763 0.069 Uiso 1 1 calc R
C3A C -0.4475(4) -0.2177(5) -0.26763(18) 0.033(3) Uani 1 1 d G
C3B C -0.4565(5) -0.2695(5) -0.2991(2) 0.077(5) Uani 1 1 d G
H3BA H -0.4453 -0.3413 -0.3000 0.092 Uiso 1 1 calc R
C3C C -0.4818(5) -0.2163(7) -0.32917(18) 0.092(6) Uani 1 1 d G
H3CA H -0.4879 -0.2517 -0.3507 0.110 Uiso 1 1 calc R
C3D C -0.4982(5) -0.1113(7) -0.32780(19) 0.078(5) Uani 1 1 d G
H3DA H -0.5155 -0.0749 -0.3484 0.094 Uiso 1 1 calc R
C3E C -0.4893(4) -0.0595(5) -0.2964(2) 0.063(4) Uani 1 1 d G
H3EA H -0.5005 0.0123 -0.2954 0.076 Uiso 1 1 calc R
C3F C -0.4639(4) -0.1127(5) -0.26627(19) 0.055(4) Uani 1 1 d G
H3FA H -0.4578 -0.0773 -0.2448 0.065 Uiso 1 1 calc R
C3G C -0.3471(4) -0.4775(5) -0.2338(2) 0.042(3) Uani 1 1 d G
H3GA H -0.3773 -0.5057 -0.2200 0.051 Uiso 1 1 calc R
C3H C -0.3007(5) -0.5420(4) -0.2461(2) 0.060(4) Uani 1 1 d G
H3HA H -0.2993 -0.6143 -0.2406 0.072 Uiso 1 1 calc R
C3I C -0.2564(4) -0.5008(7) -0.2662(2) 0.079(5) Uani 1 1 d G
H3IA H -0.2247 -0.5449 -0.2746 0.094 Uiso 1 1 calc R
C3J C -0.2584(4) -0.3952(7) -0.2742(2) 0.065(4) Uani 1 1 d G
H3JA H -0.2281 -0.3670 -0.2880 0.078 Uiso 1 1 calc R
C3K C -0.3048(4) -0.3307(5) -0.2619(2) 0.054(4) Uani 1 1 d G
H3KA H -0.3061 -0.2584 -0.2673 0.064 Uiso 1 1 calc R
C3L C -0.3491(4) -0.3719(5) -0.2417(2) 0.040(3) Uani 1 1 d G
C4A C -0.5849(4) -0.4824(6) -0.1263(2) 0.042(3) Uani 1 1 d G
C4B C -0.6150(5) -0.3981(7) -0.1450(2) 0.063(4) Uani 1 1 d G
H4BA H -0.5996 -0.3767 -0.1655 0.075 Uiso 1 1 calc R
C4C C -0.6674(5) -0.3450(6) -0.1336(3) 0.083(5) Uani 1 1 d G
H4CA H -0.6879 -0.2874 -0.1463 0.100 Uiso 1 1 calc R
C4D C -0.6898(4) -0.3763(8) -0.1035(3) 0.089(6) Uani 1 1 d G
H4DA H -0.7257 -0.3400 -0.0957 0.106 Uiso 1 1 calc R
C4E C -0.6598(5) -0.4606(8) -0.0849(2) 0.094(7) Uani 1 1 d G
H4EA H -0.6751 -0.4820 -0.0643 0.113 Uiso 1 1 calc R
C4F C -0.6073(5) -0.5137(6) -0.0963(2) 0.074(5) Uani 1 1 d G
H4FA H -0.5868 -0.5713 -0.0835 0.089 Uiso 1 1 calc R
C4G C -0.5639(4) -0.6900(5) -0.1512(2) 0.047(3) Uani 1 1 d G
C4H C -0.5293(4) -0.7821(6) -0.1419(2) 0.055(4) Uani 1 1 d G
H4HA H -0.4850 -0.7797 -0.1292 0.066 Uiso 1 1 calc R
C4I C -0.5593(5) -0.8776(5) -0.1512(2) 0.064(5) Uani 1 1 d G
H4IA H -0.5357 -0.9405 -0.1449 0.077 Uiso 1 1 calc R
C4J C -0.6240(5) -0.8812(6) -0.1699(2) 0.072(5) Uani 1 1 d G
H4JA H -0.6446 -0.9465 -0.1762 0.087 Uiso 1 1 calc R
C4K C -0.6587(4) -0.7891(8) -0.1792(2) 0.076(5) Uani 1 1 d G
H4KA H -0.7029 -0.7915 -0.1919 0.091 Uiso 1 1 calc R
C4L C -0.6286(4) -0.6936(6) -0.1698(2) 0.061(4) Uani 1 1 d G
H4LA H -0.6523 -0.6307 -0.1762 0.073 Uiso 1 1 calc R
C71 C -0.0939(12) -0.7986(18) 0.0244(5) 0.167(10) Uiso 1 1 d D
H71A H -0.1331 -0.7586 0.0135 0.251 Uiso 1 1 calc R
H71B H -0.1090 -0.8608 0.0354 0.251 Uiso 1 1 calc R
H71C H -0.0670 -0.8196 0.0069 0.251 Uiso 1 1 calc R
C72 C -0.0559(15) -0.738(2) 0.0485(6) 0.271(16) Uiso 1 1 d D
H72A H -0.0735 -0.6679 0.0420 0.326 Uiso 1 1 calc R
H72B H -0.0116 -0.7408 0.0406 0.326 Uiso 1 1 calc R
C73 C -0.0370(9) -0.7281(15) 0.0836(4) 0.129(7) Uiso 1 1 d D
H73A H 0.0094 -0.7007 0.0859 0.154 Uiso 1 1 calc R
H73B H -0.0322 -0.8011 0.0918 0.154 Uiso 1 1 calc R
C74 C -0.0641(14) -0.676(3) 0.1109(6) 0.35(2) Uiso 1 1 d D
H74A H -0.1066 -0.7088 0.1147 0.423 Uiso 1 1 calc R
H74B H -0.0731 -0.6013 0.1050 0.423 Uiso 1 1 calc R
C75 C -0.0089(9) -0.6856(14) 0.1443(4) 0.123(7) Uiso 1 1 d D
H75A H -0.0254 -0.6528 0.1638 0.185 Uiso 1 1 calc R
H75B H 0.0325 -0.6507 0.1403 0.185 Uiso 1 1 calc R
H75C H 0.0005 -0.7594 0.1493 0.185 Uiso 1 1 calc R
C81 C -0.4194(9) -0.0583(11) 0.0671(5) 0.117(6) Uiso 1 1 d D
H81A H -0.4642 -0.0270 0.0648 0.176 Uiso 1 1 calc R
H81B H -0.3919 -0.0188 0.0532 0.176 Uiso 1 1 calc R
H81C H -0.3981 -0.0567 0.0913 0.176 Uiso 1 1 calc R
C82 C -0.4259(9) -0.1777(15) 0.0538(7) 0.203(12) Uiso 1 1 d D
H82A H -0.4502 -0.2188 0.0692 0.243 Uiso 1 1 calc R
H82B H -0.4524 -0.1798 0.0304 0.243 Uiso 1 1 calc R
C83 C -0.3659(7) -0.2207(10) 0.0533(4) 0.069(4) Uiso 1 1 d D
H83A H -0.3737 -0.2968 0.0510 0.083 Uiso 1 1 calc R
H83B H -0.3517 -0.1975 0.0315 0.083 Uiso 1 1 calc R
C84 C -0.3125(9) -0.2089(16) 0.0777(5) 0.135(8) Uiso 1 1 d D
H84A H -0.3378 -0.1641 0.0917 0.162 Uiso 1 1 calc R
H84B H -0.3181 -0.2794 0.0871 0.162 Uiso 1 1 calc R
C85 C -0.2568(8) -0.1941(12) 0.0984(4) 0.097(6) Uiso 1 1 d D
H85A H -0.2656 -0.1537 0.1184 0.146 Uiso 1 1 calc R
H85B H -0.2254 -0.1559 0.0864 0.146 Uiso 1 1 calc R
H85C H -0.2373 -0.2617 0.1062 0.146 Uiso 1 1 calc R
O91 O -0.6623(7) -0.0756(10) -0.3928(4) 0.134(5) Uiso 1 1 d .
O92 O -0.6744(5) 0.0141(7) -0.3268(3) 0.084(3) Uiso 1 1 d .

loop_
_atom_site_aniso_label
_atom_site_aniso_U_11
_atom_site_aniso_U_22
_atom_site_aniso_U_33
_atom_site_aniso_U_23
_atom_site_aniso_U_13
_atom_site_aniso_U_12
Au1 0.0434(3) 0.0313(2) 0.0395(3) -0.0075(2) -0.0001(3) 0.0038(2)
Au2 0.0430(3) 0.0310(2) 0.0450(4) -0.0026(2) 0.0030(3) 0.0038(2)
Au3 0.0405(3) 0.0281(2) 0.0308(3) -0.0004(2) 0.0022(2) -0.0021(2)
Au4 0.0461(3) 0.0315(2) 0.0436(4) 0.0010(2) 0.0054(3) -0.0075(2)
P1 0.042(2) 0.0266(14) 0.042(2) -0.0047(14) 0.0048(18) -0.0003(14)
P2 0.042(2) 0.0321(15) 0.037(2) 0.0037(14) 0.0040(17) 0.0050(14)
P3 0.0395(19) 0.0285(14) 0.0298(19) -0.0024(13) 0.0024(16) 0.0000(13)
P4 0.050(2) 0.0292(14) 0.040(2) -0.0017(14) 0.0135(19) -0.0052(14)
C1 0.040(8) 0.028(5) 0.043(8) -0.002(5) 0.005(7) 0.000(5)
C2 0.024(6) 0.031(5) 0.038(8) -0.007(5) -0.003(6) -0.008(5)
C3 0.051(8) 0.034(6) 0.036(8) 0.005(5) 0.005(7) 0.000(6)
C4 0.037(7) 0.026(5) 0.032(8) -0.007(5) 0.000(6) 0.003(5)
C5 0.045(8) 0.030(6) 0.047(9) -0.002(6) -0.005(7) -0.009(5)
C6 0.057(9) 0.025(5) 0.060(10) 0.008(6) 0.018(8) -0.001(6)
C11 0.055(9) 0.028(6) 0.049(10) -0.016(6) 0.010(8) -0.001(6)
C12 0.058(10) 0.042(7) 0.057(11) -0.026(7) -0.034(9) 0.016(7)
C13 0.075(12) 0.039(7) 0.123(17) -0.015(9) -0.010(12) -0.019(8)
O14 0.046(6) 0.067(6) 0.087(8) -0.019(5) -0.025(6) 0.027(5)
C15 0.058(10) 0.044(7) 0.037(9) -0.004(7) -0.028(7) -0.001(7)
C16 0.074(12) 0.076(10) 0.065(12) -0.004(9) -0.003(10) 0.008(9)
C17 0.068(11) 0.064(9) 0.098(14) -0.030(10) -0.047(10) 0.022(9)
C18 0.065(11) 0.112(13) 0.059(12) -0.017(10) 0.011(10) 0.005(10)
C19 0.054(11) 0.101(13) 0.108(17) -0.020(11) -0.027(11) 0.030(9)
C20 0.037(9) 0.078(10) 0.081(13) -0.004(9) 0.016(9) 0.020(8)
C21 0.053(9) 0.043(7) 0.064(11) -0.021(7) 0.005(8) 0.008(6)
C22 0.052(9) 0.048(7) 0.069(11) -0.021(7) 0.015(9) 0.002(7)
C23 0.072(10) 0.040(7) 0.037(9) 0.000(6) 0.007(8) 0.014(7)
O24 0.098(9) 0.066(6) 0.097(10) -0.035(6) 0.002(8) -0.007(6)
C25 0.057(10) 0.056(9) 0.055(11) -0.013(8) -0.020(9) 0.023(8)
C26 0.034(9) 0.084(11) 0.098(14) -0.047(10) 0.029(10) -0.018(8)
C27 0.107(17) 0.060(11) 0.14(2) -0.009(11) 0.043(17) -0.025(11)
C28 0.080(12) 0.041(7) 0.103(15) 0.007(8) 0.039(12) 0.000(8)
C29 0.056(11) 0.066(10) 0.098(14) 0.007(10) 0.022(11) -0.016(8)
C30 0.057(11) 0.099(12) 0.047(10) -0.019(9) -0.026(9) 0.028(10)
C31 0.044(8) 0.036(6) 0.027(7) 0.001(5) 0.009(6) 0.000(6)
C32 0.056(9) 0.032(6) 0.040(9) 0.007(6) -0.009(7) 0.001(6)
C33 0.135(16) 0.025(6) 0.051(11) 0.004(6) 0.006(11) -0.018(8)
O34 0.108(10) 0.047(6) 0.114(11) -0.005(7) -0.037(8) 0.007(6)
C35 0.084(13) 0.056(9) 0.050(11) 0.005(8) -0.041(9) -0.015(9)
C36 0.081(13) 0.075(11) 0.114(18) -0.037(11) -0.025(12) 0.043(9)
C37 0.056(10) 0.059(8) 0.037(9) 0.019(7) -0.015(8) -0.003(7)
C38 0.084(13) 0.166(17) 0.042(11) 0.014(11) 0.032(11) 0.036(13)
C39 0.091(14) 0.080(11) 0.067(13) -0.003(10) -0.001(12) -0.022(10)
C40 0.080(12) 0.050(8) 0.084(14) 0.016(9) 0.020(12) 0.005(8)
C41 0.060(10) 0.023(5) 0.046(9) -0.003(6) 0.003(8) -0.017(6)
C42 0.059(10) 0.031(6) 0.042(10) 0.010(6) 0.000(8) -0.008(6)
C43 0.079(12) 0.052(8) 0.065(12) -0.012(8) -0.011(10) -0.019(8)
O44 0.129(12) 0.082(8) 0.100(11) 0.009(7) -0.018(9) -0.015(7)
C45 0.085(14) 0.063(10) 0.081(14) 0.003(9) -0.042(11) -0.023(10)
C46 0.12(2) 0.139(19) 0.098(18) -0.008(14) 0.032(17) -0.009(17)
C47 0.041(9) 0.121(13) 0.055(11) 0.045(10) 0.008(8) -0.006(9)
C48 0.064(11) 0.058(9) 0.084(13) 0.008(9) 0.011(10) 0.009(8)
C49 0.118(15) 0.059(9) 0.036(10) 0.001(7) -0.003(10) 0.043(9)
C50 0.089(13) 0.065(9) 0.035(9) -0.005(7) -0.002(9) -0.023(9)
C51 0.073(12) 0.062(10) 0.15(2) -0.025(11) 0.035(14) 0.007(9)
C52 0.078(13) 0.073(10) 0.037(10) -0.021(8) -0.005(10) 0.016(9)
C53 0.060(14) 0.20(2) 0.12(2) 0.041(19) 0.004(16) -0.004(14)
C54 0.093(18) 0.18(2) 0.11(2) -0.022(17) 0.005(16) 0.065(16)
C55 0.117(17) 0.059(10) 0.103(17) 0.026(10) 0.016(15) -0.001(11)
C56 0.096(15) 0.082(11) 0.094(16) -0.026(11) -0.023(13) 0.036(10)
C57 0.16(2) 0.141(17) 0.049(13) -0.027(12) -0.054(14) 0.093(16)
Br58 0.240(3) 0.1032(14) 0.0601(14) -0.0085(12) -0.0202(17) -0.0172(17)
C61 0.086(13) 0.103(12) 0.067(13) 0.031(10) 0.004(11) 0.011(11)
C62 0.098(17) 0.17(2) 0.047(13) 0.033(13) -0.009(13) 0.019(15)
C63 0.107(17) 0.164(19) 0.12(2) -0.078(16) 0.053(17) -0.074(14)
C64 0.20(3) 0.120(16) 0.051(14) 0.023(12) 0.015(16) -0.011(16)
C65 0.055(11) 0.072(10) 0.086(15) 0.027(10) -0.020(10) -0.012(8)
C66 0.103(15) 0.072(10) 0.031(10) 0.001(8) 0.000(10) -0.020(9)
C67 0.103(17) 0.093(13) 0.12(2) 0.015(12) -0.010(15) -0.051(12)
Br68 0.1224(17) 0.1077(13) 0.0606(13) 0.0023(10) -0.0226(12) -0.0501(12)
C1A 0.045(8) 0.019(5) 0.047(9) -0.005(5) 0.010(7) 0.005(5)
C1B 0.090(12) 0.029(6) 0.052(10) -0.005(6) 0.024(9) -0.007(7)
C1C 0.105(13) 0.052(8) 0.037(9) -0.009(7) 0.010(9) -0.009(8)
C1D 0.074(11) 0.040(7) 0.061(11) -0.003(7) -0.005(9) -0.003(7)
C1E 0.077(11) 0.034(6) 0.032(8) -0.006(6) 0.006(8) -0.002(6)
C1F 0.073(10) 0.029(6) 0.059(10) -0.010(6) 0.011(9) -0.006(6)
C1G 0.053(9) 0.038(6) 0.055(10) 0.000(6) 0.021(8) 0.009(6)
C1H 0.044(9) 0.059(8) 0.073(11) -0.012(8) 0.018(9) -0.012(7)
C1I 0.070(11) 0.066(9) 0.113(16) -0.018(9) 0.061(12) -0.028(8)
C1J 0.137(19) 0.057(10) 0.112(18) 0.001(10) 0.066(16) -0.013(10)
C1K 0.079(12) 0.075(10) 0.087(14) 0.039(9) 0.038(11) 0.017(9)
C1L 0.060(10) 0.058(8) 0.116(15) 0.040(9) 0.049(11) 0.029(8)
C2A 0.040(8) 0.049(7) 0.040(9) 0.001(6) 0.003(7) 0.016(6)
C2B 0.076(11) 0.033(7) 0.068(11) 0.010(7) 0.011(9) 0.010(7)
C2C 0.100(14) 0.044(8) 0.091(14) 0.002(8) -0.021(12) -0.001(9)
C2D 0.058(10) 0.068(10) 0.083(13) 0.015(9) -0.004(10) 0.042(8)
C2E 0.045(10) 0.085(11) 0.094(14) 0.015(10) 0.001(10) 0.010(8)
C2F 0.052(10) 0.050(8) 0.093(13) 0.020(8) 0.010(10) 0.011(7)
C2G 0.033(8) 0.066(8) 0.041(9) 0.008(7) 0.006(7) 0.015(6)
C2H 0.042(8) 0.034(6) 0.064(10) 0.009(6) 0.016(8) 0.001(6)
C2I 0.055(10) 0.052(8) 0.095(13) 0.033(8) 0.026(10) 0.012(7)
C2J 0.075(11) 0.067(9) 0.077(12) 0.038(8) 0.037(10) 0.031(8)
C2K 0.071(11) 0.091(11) 0.066(12) 0.010(9) 0.038(10) 0.004(9)
C2L 0.061(10) 0.073(9) 0.034(9) -0.002(7) -0.005(8) 0.012(8)
C3A 0.042(7) 0.026(5) 0.027(7) -0.005(5) -0.003(6) -0.003(5)
C3B 0.118(15) 0.053(8) 0.053(11) -0.004(8) -0.010(10) 0.000(9)
C3C 0.162(19) 0.073(10) 0.033(10) 0.002(8) -0.006(11) 0.024(11)
C3D 0.111(14) 0.085(11) 0.028(9) 0.020(8) -0.019(9) -0.022(10)
C3E 0.090(12) 0.041(7) 0.051(10) 0.012(7) -0.012(9) 0.005(7)
C3F 0.053(9) 0.047(7) 0.059(11) 0.003(7) -0.003(8) 0.004(7)
C3G 0.042(8) 0.038(6) 0.042(9) -0.005(6) -0.006(7) 0.020(6)
C3H 0.078(11) 0.053(8) 0.047(10) -0.013(7) 0.005(9) 0.005(8)
C3I 0.074(12) 0.099(12) 0.064(12) -0.035(10) 0.017(10) 0.013(10)
C3J 0.052(10) 0.079(10) 0.069(12) -0.001(9) 0.025(9) 0.023(8)
C3K 0.072(10) 0.052(7) 0.038(9) 0.004(6) 0.010(8) 0.010(7)
C3L 0.043(8) 0.048(7) 0.034(8) -0.007(6) 0.016(7) -0.001(6)
C4A 0.058(9) 0.030(6) 0.043(9) -0.001(6) 0.021(8) -0.005(6)
C4B 0.059(10) 0.073(9) 0.060(11) 0.001(8) 0.021(9) 0.009(8)
C4C 0.088(13) 0.071(10) 0.084(14) -0.005(9) -0.004(11) 0.033(9)
C4D 0.084(13) 0.091(12) 0.104(16) -0.036(11) 0.056(13) 0.012(10)
C4E 0.131(16) 0.050(9) 0.123(17) -0.001(9) 0.081(15) 0.014(9)
C4F 0.084(12) 0.041(7) 0.105(15) -0.002(8) 0.035(11) -0.011(8)
C4G 0.041(8) 0.043(7) 0.057(10) 0.001(6) 0.006(8) -0.009(6)
C4H 0.059(10) 0.042(7) 0.064(11) 0.002(7) 0.005(8) -0.011(7)
C4I 0.096(13) 0.031(6) 0.069(12) -0.006(7) 0.026(11) -0.004(7)
C4J 0.089(13) 0.048(8) 0.078(13) -0.015(8) 0.007(11) -0.034(9)
C4K 0.078(12) 0.083(10) 0.062(12) -0.016(9) 0.000(10) -0.032(10)
C4L 0.062(10) 0.052(8) 0.066(11) -0.003(7) 0.004(9) 0.014(7)

loop_
_atom_type_symbol
_atom_type_description
_atom_type_scat_dispersion_real
_atom_type_scat_dispersion_imag
_atom_type_scat_source
C C 0.0033 0.0016 'International Tables Vol C Tables 4.2.6.8 and 6.1.1.4'
H H 0.0000 0.0000 'International Tables Vol C Tables 4.2.6.8 and 6.1.1.4'
O O 0.0106 0.0060 'International Tables Vol C Tables 4.2.6.8 and 6.1.1.4'
P P 0.1023 0.0942 'International Tables Vol C Tables 4.2.6.8 and 6.1.1.4'
Br Br -0.2901 2.4595 'International Tables Vol C Tables 4.2.6.8 and 6.1.1.4'
Au Au -2.0133 8.8022 'International Tables Vol C Tables 4.2.6.8 and 6.1.1.4'

loop_
_geom_angle_atom_site_label_1
_geom_angle_atom_site_label_2
_geom_angle_atom_site_label_3
_geom_angle
C11 Au1 P1 171.8(3)
C11 Au1 Au3 85.9(3)
P1 Au1 Au3 101.41(8)
C21 Au2 P2 171.0(3)
C21 Au2 Au4 86.6(3)
P2 Au2 Au4 102.15(7)
C31 Au3 P3 169.7(3)
C31 Au3 Au1 88.6(3)
P3 Au3 Au1 100.72(7)
C41 Au4 P4 174.3(3)
C41 Au4 Au2 84.4(3)
P4 Au4 Au2 101.01(7)
C1A P1 C1 102.7(4)
C1A P1 C1G 105.8(4)
C1 P1 C1G 106.2(4)
C1A P1 Au1 110.1(3)
C1 P1 Au1 118.2(4)
C1G P1 Au1 112.8(3)
C3 P2 C2A 104.7(5)
C3 P2 C2G 104.2(4)
C2A P2 C2G 104.1(4)
C3 P2 Au2 119.4(4)
C2A P2 Au2 111.1(3)
C2G P2 Au2 112.1(3)
C4 P3 C3A 103.0(5)
C4 P3 C3L 104.1(4)
C3A P3 C3L 104.0(4)
C4 P3 Au3 119.6(4)
C3A P3 Au3 110.9(3)
C3L P3 Au3 113.7(3)
C4A P4 C6 107.1(5)
C4A P4 C4G 105.1(4)
C6 P4 C4G 102.1(5)
C4A P4 Au4 111.1(3)
C6 P4 Au4 117.6(4)
C4G P4 Au4 112.9(3)
C2 C1 P1 111.3(8)
C1 C2 C3 111.2(9)
C2 C3 P2 112.7(8)
C5 C4 P3 114.1(8)
C6 C5 C4 111.0(10)
C5 C6 P4 116.9(9)
C12 C11 Au1 177.4(11)
C11 C12 C13 176.6(16)
O14 C13 C12 109.8(12)
C15 O14 C13 114.7(10)
C17 C15 C16 121.5(13)
C17 C15 O14 114.3(13)
C16 C15 O14 124.2(13)
C15 C16 C18 116.0(14)
C15 C17 C19 123.3(17)
C20 C18 C16 119.9(13)
C20 C19 C17 118.1(18)
C19 C20 C18 120.9(15)
C19 C20 C51 118.6(15)
C18 C20 C51 120.4(14)
C22 C21 Au2 172.4(13)
C21 C22 C23 178.8(14)
O24 C23 C22 109.3(10)
C23 O24 C25 112.4(10)
C27 C25 C26 124.3(16)
C27 C25 O24 120.6(16)
C26 C25 O24 115.0(15)
C25 C26 C28 117.6(13)
C25 C27 C29 122.0(17)
C30 C28 C26 118.2(13)
C27 C29 C30 118.5(15)
C28 C30 C29 119.3(14)
C28 C30 C51 121.0(15)
C29 C30 C51 119.7(16)
C32 C31 Au3 166.8(11)
C31 C32 C33 175.0(14)
O34 C33 C32 115.5(10)
C35 O34 C33 118.6(12)
O34 C35 C37 125.7(15)
O34 C35 C36 117.5(16)
C37 C35 C36 116.8(14)
C38 C36 C35 117.8(14)
C39 C37 C35 121.3(15)
C40 C38 C36 121.3(15)
C40 C39 C37 123.3(17)
C39 C40 C38 119.0(17)
C39 C40 C61 119.9(15)
C38 C40 C61 121.0(16)
C42 C41 Au4 173.1(10)
C41 C42 C43 175.4(13)
O44 C43 C42 114.9(12)
C43 O44 C45 111.4(12)
C46 C45 C47 127.4(17)
C46 C45 O44 122.8(18)
C47 C45 O44 109.5(16)
C48 C46 C45 118(2)
C49 C47 C45 117.9(13)
C46 C48 C50 126.3(17)
C47 C49 C50 112.7(11)
C48 C50 C49 117.6(12)
C48 C50 C61 125.2(14)
C49 C50 C61 116.8(13)
C52 C51 C30 113.6(12)
C52 C51 C20 110.9(14)
C30 C51 C20 113.8(14)
C53 C52 C57 119(2)
C53 C52 C51 123.2(19)
C57 C52 C51 117.2(16)
C52 C53 C54 129(2)
C55 C54 C53 110.3(19)
C56 C55 C54 123(2)
C56 C55 Br58 114.7(16)
C54 C55 Br58 121.9(18)
C55 C56 C57 117.1(19)
C52 C57 C56 121(2)
C50 C61 C40 113.6(14)
C50 C61 C62 115.2(14)
C40 C61 C62 108.7(14)
C67 C62 C63 128(2)
C67 C62 C61 117.2(18)
C63 C62 C61 114(2)
C62 C63 C64 114.4(17)
C65 C64 C63 114.4(16)
C66 C65 C64 119.0(19)
C66 C65 Br68 125.5(14)
C64 C65 Br68 115.5(16)
C65 C66 C67 131.2(19)
C62 C67 C66 112(2)
C1B C1A C1F 120.0
C1B C1A P1 121.5(4)
C1F C1A P1 118.5(4)
C1C C1B C1A 120.0
C1B C1C C1D 120.0
C1C C1D C1E 120.0
C1F C1E C1D 120.0
C1E C1F C1A 120.0
C1H C1G C1L 120.0
C1H C1G P1 117.4(5)
C1L C1G P1 122.0(5)
C1G C1H C1I 120.0
C1J C1I C1H 120.0
C1I C1J C1K 120.0
C1L C1K C1J 120.0
C1K C1L C1G 120.0
C2B C2A C2F 120.0
C2B C2A P2 118.4(5)
C2F C2A P2 121.6(5)
C2C C2B C2A 120.0
C2B C2C C2D 120.0
C2C C2D C2E 120.0
C2F C2E C2D 120.0
C2E C2F C2A 120.0
C2H C2G C2L 120.0
C2H C2G P2 123.0(4)
C2L C2G P2 117.0(5)
C2I C2H C2G 120.0
C2H C2I C2J 120.0
C2I C2J C2K 120.0
C2L C2K C2J 120.0
C2K C2L C2G 120.0
C3B C3A C3F 120.0
C3B C3A P3 120.6(5)
C3F C3A P3 119.4(5)
C3C C3B C3A 120.0
C3B C3C C3D 120.0
C3C C3D C3E 120.0
C3F C3E C3D 120.0
C3E C3F C3A 120.0
C3H C3G C3L 120.0
C3G C3H C3I 120.0
C3H C3I C3J 120.0
C3K C3J C3I 120.0
C3J C3K C3L 120.0
C3K C3L C3G 120.0
C3K C3L P3 118.0(4)
C3G C3L P3 122.0(4)
C4B C4A C4F 120.0
C4B C4A P4 123.8(5)
C4F C4A P4 116.0(5)
C4A C4B C4C 120.0
C4D C4C C4B 120.0
C4C C4D C4E 120.0
C4F C4E C4D 120.0
C4E C4F C4A 120.0
C4H C4G C4L 120.0
C4H C4G P4 119.6(5)
C4L C4G P4 120.3(5)
C4G C4H C4I 120.0
C4J C4I C4H 120.0
C4I C4J C4K 120.0
C4L C4K C4J 120.0
C4K C4L C4G 120.0
C71 C72 C73 142(3)
C72 C73 C74 135(2)
C73 C74 C75 106.1(16)
C83 C82 C81 111.8(14)
C84 C83 C82 124.8(15)
C85 C84 C83 173(2)

loop_
_geom_bond_atom_site_label_1
_geom_bond_atom_site_label_2
_geom_bond_distance
Au1 C11 2.016(15)
Au1 P1 2.272(4)
Au1 Au3 3.1937(6)
Au2 C21 2.001(13)
Au2 P2 2.280(3)
Au2 Au4 3.1409(6)
Au3 C31 2.013(12)
Au3 P3 2.270(3)
Au4 C41 1.998(15)
Au4 P4 2.266(4)
P1 C1A 1.811(5)
P1 C1 1.823(11)
P1 C1G 1.834(6)
P2 C3 1.802(10)
P2 C2A 1.805(7)
P2 C2G 1.812(6)
P3 C4 1.812(10)
P3 C3A 1.820(7)
P3 C3L 1.821(6)
P4 C4A 1.796(6)
P4 C6 1.835(11)
P4 C4G 1.847(6)
C1 C2 1.532(13)
C2 C3 1.581(15)
C4 C5 1.554(15)
C5 C6 1.489(13)
C11 C12 1.140(17)
C12 C13 1.47(2)
C13 O14 1.455(15)
O14 C15 1.396(13)
C15 C17 1.335(19)
C15 C16 1.353(17)
C16 C18 1.428(19)
C17 C19 1.387(19)
C18 C20 1.422(18)
C19 C20 1.301(19)
C20 C51 1.583(19)
C21 C22 1.181(16)
C22 C23 1.476(17)
C23 O24 1.425(15)
O24 C25 1.493(16)
C25 C27 1.28(2)
C25 C26 1.333(18)
C26 C28 1.39(2)
C27 C29 1.30(2)
C28 C30 1.377(19)
C29 C30 1.409(19)
C30 C51 1.57(2)
C31 C32 1.140(15)
C32 C33 1.516(17)
C33 O34 1.419(15)
O34 C35 1.338(16)
C35 C37 1.379(18)
C35 C36 1.43(2)
C36 C38 1.43(2)
C37 C39 1.349(19)
C38 C40 1.345(19)
C39 C40 1.33(2)
C40 C61 1.61(2)
C41 C42 1.177(17)
C42 C43 1.453(19)
C43 O44 1.390(16)
O44 C45 1.498(17)
C45 C46 1.29(2)
C45 C47 1.41(2)
C46 C48 1.26(2)
C47 C49 1.397(18)
C48 C50 1.357(17)
C49 C50 1.56(2)
C50 C61 1.565(19)
C51 C52 1.55(2)
C52 C53 1.26(2)
C52 C57 1.30(2)
C53 C54 1.46(3)
C54 C55 1.40(3)
C55 C56 1.38(2)
C55 Br58 1.92(2)
C56 C57 1.45(2)
C61 C62 1.64(3)
C62 C67 1.30(2)
C62 C63 1.33(2)
C63 C64 1.55(2)
C64 C65 1.37(2)
C65 C66 1.245(19)
C65 Br68 1.890(18)
C66 C67 1.34(2)
C1A C1B 1.3900
C1A C1F 1.3900
C1B C1C 1.3900
C1C C1D 1.3900
C1D C1E 1.3900
C1E C1F 1.3900
C1G C1H 1.3900
C1G C1L 1.3900
C1H C1I 1.3900
C1I C1J 1.3900
C1J C1K 1.3900
C1K C1L 1.3900
C2A C2B 1.3900
C2A C2F 1.3900
C2B C2C 1.3900
C2C C2D 1.3900
C2D C2E 1.3900
C2E C2F 1.3900
C2G C2H 1.3900
C2G C2L 1.3900
C2H C2I 1.3900
C2I C2J 1.3900
C2J C2K 1.3900
C2K C2L 1.3900
C3A C3B 1.3900
C3A C3F 1.3900
C3B C3C 1.3900
C3C C3D 1.3900
C3D C3E 1.3900
C3E C3F 1.3900
C3G C3H 1.3900
C3G C3L 1.3900
C3H C3I 1.3900
C3I C3J 1.3900
C3J C3K 1.3900
C3K C3L 1.3900
C4A C4B 1.3900
C4A C4F 1.3900
C4B C4C 1.3900
C4C C4D 1.3900
C4D C4E 1.3900
C4E C4F 1.3900
C4G C4H 1.3900
C4G C4L 1.3900
C4H C4I 1.3900
C4I C4J 1.3900
C4J C4K 1.3900
C4K C4L 1.3900
C71 C72 1.360(17)
C72 C73 1.379(16)
C73 C74 1.445(17)
C74 C75 1.584(18)
C81 C82 1.616(16)
C82 C83 1.332(14)
C83 C84 1.331(14)
C84 C85 1.291(14)
